data_2001212
loop_
_publ_author_name
'Beddoes, R. L.'
'Eardley, D. R.'
'Mabbs, F. E.'
'Moorcroft, D.'
'Passand, M. A.'

_publ_section_title
;
 Isostructural mixed ligand complexes of [VO]^2+^ and [InCl]^2+^ with
 hydrotris(3,5-dimethylpyrazolyl)borato and
 1,3-diphenyl-1,3-propanedionato ligands
;
_journal_issue 11
_journal_name_full 'Acta Crystallographica Section C'
_journal_page_first 1923
_journal_page_last 1926
_journal_paper_doi 10.1107/S0108270193004949
_journal_volume 49
_journal_year 1993
_chemical_formula_sum 'C30 H33 B N6 O3 V'
_chemical_formula_weight 587.5
_symmetry_cell_setting orthorhombic
_symmetry_space_group_name_Hall 'P 2c -2n'
_symmetry_space_group_name_H-M 'P n a 21'
_atom_type_scat_source IntTabIV
_cell_angle_alpha 90
_cell_angle_beta 90
_cell_angle_gamma 90
_cell_formula_units_Z 4
_cell_length_a 15.9600(10)
_cell_length_b 12.4470(10)
_cell_length_c 17.0440(10)
_cell_measurement_reflns_used 100
_cell_measurement_temperature 293
_cell_measurement_theta_max 11.9
_cell_measurement_theta_min 11.1
_cell_volume 3385.9(4)
_diffrn_measurement_device 'Enraf-Nonius CAD-4'
_diffrn_measurement_method \q/2\q
_diffrn_radiation_type MoK\a
_diffrn_radiation_wavelength 0.71069
_diffrn_reflns_limit_h_max 22
_diffrn_reflns_limit_h_min 0
_diffrn_reflns_limit_k_max 17
_diffrn_reflns_limit_k_min 0
_diffrn_reflns_limit_l_max 24
_diffrn_reflns_limit_l_min 0
_diffrn_reflns_number 3832
_diffrn_reflns_theta_max 25
_diffrn_standards_decay_% .0
_diffrn_standards_interval_count 150
_diffrn_standards_number 1
_exptl_absorpt_coefficient_mu 0.34
_exptl_absorpt_correction_type none
_exptl_crystal_colour 'pale green'
_exptl_crystal_density_diffrn 1.15
_exptl_crystal_description prismatic
_exptl_crystal_size_max 0.45
_exptl_crystal_size_mid 0.32
_exptl_crystal_size_min 0.26
_refine_diff_density_max 0.6
_refine_diff_density_min -0.5
_refine_ls_extinction_method none
_refine_ls_goodness_of_fit_obs 1.07
_refine_ls_hydrogen_treatment noref
_refine_ls_number_parameters 286
_refine_ls_number_reflns 2440
_refine_ls_R_factor_obs 0.074
_refine_ls_shift/esd_max 0.3
_refine_ls_structure_factor_coef F^2^
_refine_ls_weighting_details 'w = (3.03-0.058F + 0.0043F^2^)^-1/2^'
_refine_ls_weighting_scheme calc
_refine_ls_wR_factor_obs 0.084
_reflns_number_observed 2467
_reflns_number_total 3832
_reflns_observed_criterion F>3\s(F)
_cod_data_source_file al1033.cif
_cod_data_source_block al1033_structure_1_of_2
_cod_depositor_comments
;
 Marking attached hydrogen atoms.

 Antanas Vaitkus,
 2017-03-24

The following automatic conversions were performed:

'_refine_ls_weighting_scheme' value 'w = (3.03-0.058F +
0.0043F^2^)^-1/2^' was changed to 'calc'. New tag
'_refine_ls_weighting_details' was created. The value of the new tag
was set to 'w = (3.03-0.058F + 0.0043F^2^)^-1/2^'.

Automatic conversion script
Id: cif_fix_values 3143 2015-03-26 13:38:13Z robertas 
;
_cod_original_cell_volume 3385.8(4)
_cod_original_formula_sum 'C30 H33 B1 N6 O3 V1'
_cod_database_code 2001212

loop_
_atom_site_label
_atom_site_fract_x
_atom_site_fract_y
_atom_site_fract_z
_atom_site_U_iso_or_equiv
_atom_site_attached_hydrogens
V(1) .08982(7) .14938(9) .0000 .0330(10) 0
O(1) .0159(3) .0631(4) .0028(8) .053(3) 0
N(11) .1890(3) .2863(4) .0003(8) .035(3) 0
N(12) .1601(4) .3904(4) -.0001(9) .038(3) 0
N(21) .0324(7) .2492(8) .0806(6) .045(6) 0
N(22) .0271(7) .3591(10) .0751(7) .049(6) 0
N(31) .0368(6) .2480(8) -.0885(5) .033(5) 0
N(32) .0294(7) .3575(6) -.0724(6) .033(5) 0
B(1) .0656(5) .4105(6) -.0013(13) .039(4) 0
C(11) .2725(4) .2930(6) -.0041(8) .042(4) 0
C(12) .2975(5) .4016(7) -.0042(10) .051(4) 0
C(13) .2252(5) .4595(6) -.0041(9) .049(4) 0
C(14) .3281(5) .1966(8) -.0021(12) .068(7) 0
C(15) .2144(7) .5796(8) .0035(14) .078(7) 0
C(21) -.0075(10) .2280(14) .1539(10) .062(10) 0
C(22) -.0371(12) .3208(13) .1842(8) .061(10) 0
C(23) -.0145(10) .4007(11) .1301(6) .051(8) 0
C(24) -.0119(13) .1098(10) .1820(9) .081(10) 0
C(25) -.0309(12) .5206(14) .1370(11) .072(12) 0
C(31) -.0034(8) .2255(11) -.1512(6) .040(7) 0
C(32) -.0387(10) .3215(15) -.1830(8) .067(9) 0
C(33) -.0170(7) .4038(12) -.1375(8) .047(8) 0
C(34) -.0113(9) .1242(14) -.1836(11) .083(12) 0
C(35) -.0381(12) .5178(17) -.1364(12) .079(12) 0
O(41) .1625(6) .0819(7) -.0807(6) .050(6) 0
C(41) .2001(9) -.0166(9) -.0681(8) .054(8) 0
C(42) .2149(5) -.0599(6) -.0010(9) .051(4) 0
C(43) .1976(7) -.0066(8) .0744(5) .030(5) 0
O(42) .1617(6) .0761(6) .0805(4) .036(5) 0
N(3) .099(2) .240(3) .489(3) .141(11) 0
C(1) .0445(17) .211(2) .4687(14) .067(6) 0
C(2) -.013(2) .188(3) .419(2) .098(9) 3
C(51) .2736 -.1650 -.1438 .052(2) 0
C(52) .3031 -.2081 -.2142 .069(3) 0
C(53) .2885 -.1543 -.2847 .066(4) 0
C(54) .2444 -.0575 -.2848 .078(4) 0
C(55) .2150 -.0144 -.2145 .060(3) 0
C(56) .2296 -.0682 -.1440 .049(3) 0
C(61) .2425 .0080 .2133 .057(3) 0
C(62) .2701 -.0375 .2835 .088(4) 0
C(63) .2836 -.1481 .2883 .123(9) 0
C(64) .2694 -.2131 .2230 .095(4) 0
C(65) .2418 -.1676 .1528 .071(3) 0
C(66) .2284 -.0571 .1480 .039(3) 0
H(1) .052 .501 -.003 ? 0
H(12) .354 .429 -.004 ? 0
H(141) .384 .218 -.001 ? 0
H(142) .319 .155 -.047 ? 0
H(143) .316 .156 .042 ? 0
H(151) .267 .612 .008 ? 0
H(152) .182 .595 .048 ? 0
H(153) .188 .606 -.041 ? 0
H(22) -.067 .330 .232 ? 0
H(241) -.041 .106 .229 ? 0
H(242) .042 .084 .189 ? 0
H(243) -.039 .068 .144 ? 0
H(251) -.059 .535 .184 ? 0
H(252) -.064 .543 .095 ? 0
H(253) .020 .557 .137 ? 0
H(32) -.072 .325 -.230 ? 0
H(341) -.043 .128 -.229 ? 0
H(342) -.038 .079 -.148 ? 0
H(343) .042 .097 -.195 ? 0
H(351) -.075 .533 -.177 ? 0
H(352) .010 .558 -.142 ? 0
H(353) -.063 .535 -.089 ? 0
H(42) .238 -.131 .000 ? 0
H(51) .285 -.205 -.091 ? 0
H(52) .336 -.281 -.214 ? 0
H(53) .311 -.187 -.338 ? 0
H(54) .233 -.017 -.338 ? 0
H(55) .182 .058 -.215 ? 0
H(61) .232 .091 .210 ? 0
H(62) .281 .011 .333 ? 0
H(63) .304 -.182 .341 ? 0
H(64) .280 -.295 .227 ? 0
H(65) .231 -.217 .104 ? 0

loop_
_geom_angle_atom_site_label_1
_geom_angle_atom_site_label_2
_geom_angle_atom_site_label_3
_geom_angle
_geom_angle_publ_flag
O(1) V(1) N(11) 174.9(2) yes
O(1) V(1) N(21) 93.3(4) yes
O(1) V(1) N(31) 96.7(4) yes
O(1) V(1) O(41) 99.7(4) yes
O(1) V(1) O(42) 95.5(4) yes
O(41) V(1) O(42) 87.0(3) yes
O(41) V(1) N(31) 89.1(4) yes
O(42) V(1) N(21) 94.1(5) yes
N(21) V(1) N(31) 87.0(2) yes

loop_
_geom_bond_atom_site_label_1
_geom_bond_atom_site_label_2
_geom_bond_distance
_geom_bond_publ_flag
V(1) O(1) 1.596(5) yes
V(1) O(41) 1.986(10) yes
V(1) O(42) 2.007(8) yes
V(1) N(11) 2.326(5) yes
V(1) N(21) 2.067(10) yes
V(1) N(31) 2.121(10) yes
O(42) C(43) 1.183(12) yes
O(41) C(41) 1.382(14) yes
C(41) C(42) 1.287(18) yes
C(42) C(43) 1.472(17) yes
N(11) C(11) 1.336(9) yes
N(11) N(12) 1.376(7) yes
N(21) C(21) 1.43(2) yes
N(21) N(22) 1.373(14) yes
N(31) C(31) 1.279(14) yes
N(31) N(32) 1.395(12) yes
